data_1517095
loop_
_publ_author_name
'Coughlin, Jessica E.'
'Zhugayevych, Andriy'
'Bakus, Ronald C.'
'van der Poll, Thomas S.'
'Welch, Gregory C.'
'Teat, Simon J.'
'Bazan, Guillermo C.'
'Tretiak, Sergei'

_publ_section_title
;
 A Combined Experimental and Theoretical Study of Conformational
 Preferences of Molecular Semiconductors
;
_journal_issue 29
_journal_name_full 'The Journal of Physical Chemistry C'
_journal_page_first 15610
_journal_paper_doi 10.1021/jp506172a
_journal_volume 118
_journal_year 2014
_chemical_formula_sum 'C64 H68 F2 N4 S8 Si'
_chemical_formula_weight 1215.79
_chemical_name_systematic
; 
 ? 
;
_space_group_crystal_system triclinic
_space_group_IT_number 2
_space_group_name_Hall '-P 1'
_space_group_name_H-M_alt 'P -1'
_symmetry_space_group_name_Hall '-P 1'
_symmetry_space_group_name_H-M 'P -1'
_atom_sites_solution_hydrogens geom
_atom_sites_solution_primary direct
_atom_sites_solution_secondary difmap
_audit_creation_method SHELXL-2013
_cell_angle_alpha 80.585(10)
_cell_angle_beta 78.642(9)
_cell_angle_gamma 87.741(10)
_cell_formula_units_Z 2
_cell_length_a 9.2916(12)
_cell_length_b 14.916(2)
_cell_length_c 22.551(3)
_cell_measurement_reflns_used 4664
_cell_measurement_temperature 150(2)
_cell_measurement_theta_max 21.58
_cell_measurement_theta_min 2.46
_cell_volume 3022.9(7)
_computing_cell_refinement 'Bruker SAINT v8.34a'
_computing_data_collection 'Bruker APEX 2'
_computing_data_reduction 'Bruker SAINT v8.34a'
_computing_molecular_graphics 'Bruker SHELXTL'
_computing_publication_material 'Bruker SHELXTL & local programs'
_computing_structure_refinement 'SHELXL-2013 (Sheldrick, 2013)'
_computing_structure_solution 'Bruker SHELXTL 2013/5 beta'
_diffrn_ambient_temperature 150(2)
_diffrn_measured_fraction_theta_full 0.790
_diffrn_measured_fraction_theta_max 0.790
_diffrn_measurement_device_type 'Bruker APEX II CCD diffractometer'
_diffrn_measurement_method '\w/\q scans'
_diffrn_radiation_type synchrotron
_diffrn_radiation_wavelength 0.7749
_diffrn_reflns_av_R_equivalents 0.650
_diffrn_reflns_av_unetI/netI 0.1078
_diffrn_reflns_Laue_measured_fraction_full 0.790
_diffrn_reflns_Laue_measured_fraction_max 0.790
_diffrn_reflns_limit_h_max 8
_diffrn_reflns_limit_h_min -8
_diffrn_reflns_limit_k_max 12
_diffrn_reflns_limit_k_min -12
_diffrn_reflns_limit_l_max 21
_diffrn_reflns_limit_l_min -21
_diffrn_reflns_number 9459
_diffrn_reflns_point_group_measured_fraction_full 0.790
_diffrn_reflns_point_group_measured_fraction_max 0.790
_diffrn_reflns_theta_full 21.840
_diffrn_reflns_theta_max 21.836
_diffrn_reflns_theta_min 2.332
_diffrn_source 'Advanced Light Source station 11.3.1'
_exptl_absorpt_coefficient_mu 0.458
_exptl_absorpt_correction_T_max 0.995
_exptl_absorpt_correction_T_min 0.879
_exptl_absorpt_correction_type multi-scan
_exptl_absorpt_process_details 'SADABS 2012/1 Bruker AXS Madison WI USA'
_exptl_crystal_colour Blue
_exptl_crystal_density_diffrn 1.336
_exptl_crystal_description Plate
_exptl_crystal_F_000 1280
_exptl_crystal_size_max 0.150
_exptl_crystal_size_mid 0.130
_exptl_crystal_size_min 0.010
_refine_diff_density_max 0.525
_refine_diff_density_min -0.669
_refine_diff_density_rms 0.119
_refine_ls_extinction_method none
_refine_ls_goodness_of_fit_ref 1.118
_refine_ls_hydrogen_treatment constr
_refine_ls_matrix_type full
_refine_ls_number_parameters 698
_refine_ls_number_reflns 9459
_refine_ls_number_restraints 866
_refine_ls_restrained_S_all 1.122
_refine_ls_R_factor_all 0.1779
_refine_ls_R_factor_gt 0.1308
_refine_ls_shift/su_max 0.019
_refine_ls_shift/su_mean 0.001
_refine_ls_structure_factor_coef Fsqd
_refine_ls_weighting_details 'w=1/[\s^2^(Fo^2^)+(0.1294P)^2^+46.3665P] where P=(Fo^2^+2Fc^2^)/3'
_refine_ls_weighting_scheme calc
_refine_ls_wR_factor_gt 0.3161
_refine_ls_wR_factor_ref 0.3480
_reflns_Friedel_coverage 0.000
_reflns_number_gt 6219
_reflns_number_total 9459
_reflns_threshold_expression 'I > 2\s(I)'
_cod_data_source_file jp506172a_si_007.cif
_cod_data_source_block t2
_cod_depositor_comments
;
The following automatic conversions were performed:

'_atom_sites_solution_primary' value 'Direct' changed to 'direct'
according to
/usr/data/users/saulius/crontab/automatic-downloads/rss-feeds/ACS/lib/dictionaries/cif_core.dic
dictionary named 'cif_core.dic' version 2.4.2 from 2011-04-26.

Automatic conversion script
Id: cif_fix_values 2281 2013-09-26 08:29:07Z andrius 

 Adding full bibliography for 1517090--1517095.cif.
;
_cod_database_code 1517095
_shelx_space_group_comment
; 
The symmetry employed for this shelxl refinement is uniquely defined 
by the following loop, which should always be used as a source of 
symmetry information in preference to the above space-group names. 
They are only intended as comments. 
;
_shelx_estimated_absorpt_t_min 0.934
_shelx_estimated_absorpt_t_max 0.995
_shelxl_version_number 2013-4

loop_
_space_group_symop_operation_xyz
'x, y, z'
'-x, -y, -z'

loop_
_atom_site_label
_atom_site_type_symbol
_atom_site_fract_x
_atom_site_fract_y
_atom_site_fract_z
_atom_site_U_iso_or_equiv
_atom_site_adp_type
_atom_site_occupancy
_atom_site_site_symmetry_order
_atom_site_calc_flag
_atom_site_refinement_flags_posn
_atom_site_refinement_flags_adp
_atom_site_refinement_flags_occupancy
_atom_site_disorder_assembly
_atom_site_disorder_group
C1 C 2.635(7) -0.328(5) 0.038(4) 0.28(4) Uiso 0.67 1 d D U P A 1
H1A H 2.7428 -0.3279 0.0311 0.426 Uiso 0.67 1 calc R U P A 1
H1B H 2.6033 -0.3733 0.0164 0.426 Uiso 0.67 1 calc R U P A 1
H1C H 2.5945 -0.3416 0.0815 0.426 Uiso 0.67 1 calc R U P A 1
C2 C 2.580(4) -0.232(4) 0.011(2) 0.20(3) Uiso 0.67 1 d D U P A 1
H2A H 2.6249 -0.2166 -0.0327 0.236 Uiso 0.67 1 calc R U P A 1
H2B H 2.6130 -0.1855 0.0328 0.236 Uiso 0.67 1 calc R U P A 1
C3 C 2.409(4) -0.227(4) 0.0193(14) 0.113(16) Uiso 0.67 1 d D U P A 1
H3A H 2.3787 -0.1683 -0.0020 0.136 Uiso 0.67 1 calc R U P A 1
H3B H 2.3751 -0.2762 0.0004 0.136 Uiso 0.67 1 calc R U P A 1
C4 C 2.335(3) -0.239(3) 0.0887(13) 0.106(14) Uiso 0.67 1 d D U P A 1
H4A H 2.3941 -0.2078 0.1109 0.127 Uiso 0.67 1 calc R U P A 1
H4B H 2.3317 -0.3045 0.1063 0.127 Uiso 0.67 1 calc R U P A 1
C5 C 2.173(3) -0.199(3) 0.0975(11) 0.084(12) Uiso 0.67 1 d D U P A 1
H5A H 2.1749 -0.1327 0.0813 0.100 Uiso 0.67 1 calc R U P A 1
H5B H 2.1127 -0.2292 0.0753 0.100 Uiso 0.67 1 calc R U P A 1
S1 S 1.8649(10) -0.1296(7) 0.1235(5) 0.047(3) Uani 0.67 1 d D U P A 1
C6 C 2.107(2) -0.215(2) 0.1679(10) 0.049(9) Uiso 0.67 1 d D U P A 1
H6A H 2.1718 -0.1875 0.1898 0.059 Uiso 0.67 1 calc R U P A 1
H6B H 2.1025 -0.2811 0.1831 0.059 Uiso 0.67 1 calc R U P A 1
C7 C 1.948(3) -0.1728(19) 0.1828(11) 0.058(9) Uiso 0.67 1 d D U P A 1
C8 C 1.867(4) -0.165(2) 0.2369(13) 0.074(9) Uiso 0.67 1 d D U P A 1
H8 H 1.8890 -0.1838 0.2765 0.089 Uiso 0.67 1 calc R U P A 1
C9 C 1.735(4) -0.120(2) 0.2205(16) 0.062(9) Uiso 0.67 1 d D U P A 1
H9 H 1.6600 -0.1074 0.2533 0.075 Uiso 0.67 1 calc R U P A 1
C10 C 1.712(2) -0.0976(13) 0.1692(8) 0.050(5) Uani 1 1 d D U . . .
S1' S 1.721(2) -0.1394(18) 0.2412(9) 0.067(7) Uani 0.33 1 d D U P A 2
C1' C 2.548(11) -0.381(8) 0.352(5) 0.20(5) Uiso 0.33 1 d D U P A 2
H1'1 H 2.5693 -0.4379 0.3782 0.296 Uiso 0.33 1 calc R U P A 2
H1'2 H 2.5404 -0.3310 0.3757 0.296 Uiso 0.33 1 calc R U P A 2
H1'3 H 2.6276 -0.3694 0.3164 0.296 Uiso 0.33 1 calc R U P A 2
C2' C 2.399(8) -0.391(5) 0.331(5) 0.17(3) Uiso 0.33 1 d D U P A 2
H2'1 H 2.3160 -0.3919 0.3660 0.206 Uiso 0.33 1 calc R U P A 2
H2'2 H 2.3986 -0.4490 0.3147 0.206 Uiso 0.33 1 calc R U P A 2
C3' C 2.380(7) -0.309(8) 0.279(3) 0.14(3) Uiso 0.33 1 d D U P A 2
H3'1 H 2.3800 -0.3308 0.2402 0.169 Uiso 0.33 1 calc R U P A 2
H3'2 H 2.4621 -0.2656 0.2728 0.169 Uiso 0.33 1 calc R U P A 2
C4' C 2.229(6) -0.260(6) 0.301(3) 0.11(2) Uiso 0.33 1 d D U P A 2
H4'1 H 2.1681 -0.3011 0.3349 0.134 Uiso 0.33 1 calc R U P A 2
H4'2 H 2.2475 -0.2041 0.3164 0.134 Uiso 0.33 1 calc R U P A 2
C5' C 2.147(4) -0.237(5) 0.246(2) 0.070(17) Uiso 0.33 1 d D U P A 2
H5'1 H 2.1610 -0.2866 0.2214 0.084 Uiso 0.33 1 calc R U P A 2
H5'2 H 2.1892 -0.1806 0.2192 0.084 Uiso 0.33 1 calc R U P A 2
C6' C 1.979(4) -0.222(5) 0.270(2) 0.088(16) Uiso 0.33 1 d D U P A 2
H6'1 H 1.9315 -0.2815 0.2866 0.105 Uiso 0.33 1 calc R U P A 2
H6'2 H 1.9662 -0.1861 0.3045 0.105 Uiso 0.33 1 calc R U P A 2
C7' C 1.902(4) -0.171(3) 0.2185(18) 0.061(11) Uiso 0.33 1 d D U P A 2
C8' C 1.952(5) -0.150(4) 0.159(2) 0.049(11) Uiso 0.33 1 d D U P A 2
H8' H 2.0467 -0.1603 0.1363 0.059 Uiso 0.33 1 calc R U P A 2
C9' C 1.828(5) -0.108(3) 0.137(2) 0.053(11) Uiso 0.33 1 d D U P A 2
H9' H 1.8382 -0.0871 0.0946 0.063 Uiso 0.33 1 calc R U P A 2
S2 S 1.4264(8) -0.0536(5) 0.2039(3) 0.059(2) Uani 1 1 d . U . . .
S3 S 0.9962(8) 0.1177(5) 0.0321(3) 0.068(2) Uani 1 1 d . U . . .
S4 S 0.6093(6) 0.1650(4) 0.1721(3) 0.0406(19) Uani 1 1 d . U . . .
S5 S 0.2369(6) 0.2563(4) 0.1721(3) 0.0392(19) Uani 1 1 d . U . . .
S6 S -0.0260(8) 0.3697(5) 0.0318(3) 0.071(2) Uani 1 1 d . U . . .
S7 S -0.6116(8) 0.4595(5) 0.2055(3) 0.058(2) Uani 1 1 d . U . . .
Si1 Si 0.3431(9) 0.1698(7) 0.3486(3) 0.079(3) Uani 1 1 d . U . . .
F1 F 1.1640(15) -0.0109(11) 0.2730(6) 0.084(5) Uani 1 1 d . U . . .
F2 F -0.4111(14) 0.3896(10) 0.2710(6) 0.077(5) Uani 1 1 d . U . . .
N1 N 1.1310(19) 0.0752(12) 0.0620(9) 0.046(4) Uani 1 1 d . U . . .
N2 N 0.877(2) 0.1278(13) 0.0905(8) 0.044(4) Uani 1 1 d . U . . .
N3 N 0.036(2) 0.3336(14) 0.0933(9) 0.057(5) Uani 1 1 d . U . . .
N4 N -0.1902(19) 0.3984(13) 0.0628(9) 0.047(4) Uani 1 1 d . U . . .
C11 C 1.577(3) -0.0582(16) 0.1498(11) 0.045(5) Uani 1 1 d . U . . .
C12 C 1.561(2) -0.0279(15) 0.0956(11) 0.041(5) Uani 1 1 d . U . . .
H12 H 1.6373 -0.0293 0.0607 0.049 Uiso 1 1 calc R U . . .
C13 C 1.417(2) 0.0089(14) 0.0923(10) 0.036(5) Uani 1 1 d . U . . .
H13 H 1.3840 0.0343 0.0558 0.043 Uiso 1 1 calc R U . . .
C14 C 1.335(3) 0.0011(16) 0.1507(11) 0.042(4) Uani 1 1 d . U . . .
C15 C 1.179(3) 0.0289(16) 0.1648(11) 0.042(4) Uani 1 1 d . U . . .
C16 C 1.107(3) 0.0260(18) 0.2222(12) 0.053(5) Uani 1 1 d . U . . .
C17 C 0.952(3) 0.0544(17) 0.2436(11) 0.053(5) Uani 1 1 d . U . . .
H17 H 0.9096 0.0469 0.2859 0.064 Uiso 1 1 calc R U . . .
C18 C 0.875(2) 0.0912(16) 0.2004(10) 0.041(5) Uani 1 1 d . U . . .
C19 C 0.939(2) 0.1006(16) 0.1381(11) 0.042(5) Uani 1 1 d . U . . .
C20 C 1.096(2) 0.0677(16) 0.1215(11) 0.041(5) Uani 1 1 d . U . . .
C21 C 0.719(2) 0.1230(16) 0.2209(10) 0.045(4) Uani 1 1 d . U . . .
C22 C 0.648(3) 0.1197(17) 0.2809(10) 0.052(5) Uani 1 1 d . U . . .
H22 H 0.6930 0.0963 0.3145 0.062 Uiso 1 1 calc R U . . .
C23 C 0.503(3) 0.1532(18) 0.2886(10) 0.057(5) Uani 1 1 d . U . . .
C24 C 0.475(3) 0.1795(16) 0.2295(10) 0.044(4) Uani 1 1 d . U . . .
C25 C 0.325(3) 0.2150(16) 0.2311(10) 0.046(4) Uani 1 1 d . U . . .
C26 C 0.238(3) 0.2188(18) 0.2880(11) 0.059(5) Uani 1 1 d . U . . .
C27 C 0.096(3) 0.2543(16) 0.2808(11) 0.049(5) Uani 1 1 d . U . . .
H27 H 0.0192 0.2607 0.3148 0.058 Uiso 1 1 calc R U . . .
C28 C 0.078(2) 0.2776(15) 0.2230(10) 0.037(4) Uani 1 1 d . U . . .
C29 C -0.208(3) 0.3786(17) 0.1231(12) 0.046(5) Uani 1 1 d . U . . .
C30 C -0.066(3) 0.3397(17) 0.1431(12) 0.047(5) Uani 1 1 d . U . . .
C31 C -0.054(3) 0.3174(16) 0.2045(11) 0.042(5) Uani 1 1 d . U . . .
C32 C -0.174(3) 0.3341(16) 0.2454(11) 0.050(5) Uani 1 1 d . U . . .
H32 H -0.1763 0.3187 0.2881 0.060 Uiso 1 1 calc R U . . .
C33 C -0.301(3) 0.3764(18) 0.2223(12) 0.054(5) Uani 1 1 d . U . . .
C34 C -0.330(3) 0.3978(17) 0.1674(12) 0.047(5) Uani 1 1 d . U . . .
C35 C -0.469(2) 0.4317(16) 0.1511(11) 0.044(4) Uani 1 1 d . U . . .
C36 C -0.509(2) 0.4443(15) 0.0952(10) 0.043(5) Uani 1 1 d . U . . .
H36 H -0.4456 0.4306 0.0593 0.052 Uiso 1 1 calc R U . . .
C37 C -0.650(3) 0.4788(16) 0.0951(11) 0.048(5) Uani 1 1 d . U . . .
H37 H -0.6941 0.4913 0.0600 0.058 Uiso 1 1 calc R U . . .
C38 C -0.717(3) 0.4920(16) 0.1528(12) 0.046(5) Uani 1 1 d . U . . .
C39 C -0.862(2) 0.5288(15) 0.1715(9) 0.051(6) Uani 1 1 d D U . . .
S8 S -0.942(2) 0.5255(12) 0.2444(10) 0.065(7) Uani 0.33 1 d D U P B 1
C40 C -0.956(7) 0.549(8) 0.141(2) 0.059(13) Uiso 0.33 1 d D U P B 1
H40 H -0.9376 0.5366 0.1005 0.070 Uiso 0.33 1 calc R U P B 1
C41 C -1.093(6) 0.591(6) 0.163(2) 0.056(11) Uiso 0.33 1 d D U P B 1
H41 H -1.1578 0.6259 0.1410 0.067 Uiso 0.33 1 calc R U P B 1
C42 C -1.105(5) 0.567(6) 0.2231(18) 0.059(11) Uiso 0.33 1 d D U P B 1
C43 C -1.219(4) 0.602(5) 0.2756(19) 0.080(16) Uiso 0.33 1 d D U P B 1
H43A H -1.1765 0.6537 0.2886 0.095 Uiso 0.33 1 calc R U P B 1
H43B H -1.2393 0.5529 0.3114 0.095 Uiso 0.33 1 calc R U P B 1
C44 C -1.367(4) 0.633(4) 0.2539(17) 0.036(14) Uiso 0.33 1 d D U P B 1
H44A H -1.3539 0.6927 0.2268 0.043 Uiso 0.33 1 calc R U P B 1
H44B H -1.3963 0.5883 0.2306 0.043 Uiso 0.33 1 calc R U P B 1
C45 C -1.488(4) 0.640(5) 0.3122(18) 0.046(16) Uiso 0.33 1 d D U P B 1
H45A H -1.5120 0.5786 0.3350 0.055 Uiso 0.33 1 calc R U P B 1
H45B H -1.4486 0.6751 0.3392 0.055 Uiso 0.33 1 calc R U P B 1
C46 C -1.632(5) 0.688(6) 0.296(2) 0.051(18) Uiso 0.33 1 d D U P B 1
H46A H -1.6552 0.6671 0.2598 0.061 Uiso 0.33 1 calc R U P B 1
H46B H -1.6181 0.7547 0.2868 0.061 Uiso 0.33 1 calc R U P B 1
C47 C -1.763(5) 0.665(5) 0.352(3) 0.10(2) Uiso 0.33 1 d D U P B 1
H47A H -1.7239 0.6491 0.3906 0.115 Uiso 0.33 1 calc R U P B 1
H47B H -1.8163 0.6111 0.3471 0.115 Uiso 0.33 1 calc R U P B 1
C48 C -1.871(9) 0.748(6) 0.357(5) 0.20(4) Uiso 0.33 1 d D U P B 1
H48A H -1.9477 0.7351 0.3934 0.305 Uiso 0.33 1 calc R U P B 1
H48B H -1.9154 0.7600 0.3203 0.305 Uiso 0.33 1 calc R U P B 1
H48C H -1.8160 0.8020 0.3593 0.305 Uiso 0.33 1 calc R U P B 1
S8' S -0.9773(12) 0.5721(9) 0.1246(5) 0.050(3) Uani 0.67 1 d D U P B 2
C40' C -0.931(4) 0.5298(14) 0.2224(16) 0.063(11) Uiso 0.67 1 d D U P B 2
H40' H -0.8849 0.5046 0.2555 0.075 Uiso 0.67 1 calc R U P B 2
C41' C -1.078(4) 0.567(3) 0.2373(13) 0.069(9) Uiso 0.67 1 d D U P B 2
H41' H -1.1340 0.5727 0.2765 0.083 Uiso 0.67 1 calc R U P B 2
C42' C -1.114(3) 0.589(3) 0.1833(11) 0.055(9) Uiso 0.67 1 d D U P B 2
C43' C -1.262(3) 0.633(2) 0.1677(10) 0.060(10) Uiso 0.67 1 d D U P B 2
H43C H -1.2802 0.6908 0.1847 0.072 Uiso 0.67 1 calc R U P B 2
H43D H -1.3440 0.5917 0.1874 0.072 Uiso 0.67 1 calc R U P B 2
C44' C -1.257(3) 0.653(3) 0.0967(11) 0.070(11) Uiso 0.67 1 d D U P B 2
H44C H -1.2383 0.5965 0.0792 0.084 Uiso 0.67 1 calc R U P B 2
H44D H -1.1769 0.6963 0.0767 0.084 Uiso 0.67 1 calc R U P B 2
C45' C -1.410(3) 0.696(3) 0.0843(12) 0.086(13) Uiso 0.67 1 d D U P B 2
H45C H -1.4901 0.6542 0.1059 0.104 Uiso 0.67 1 calc R U P B 2
H45D H -1.4269 0.7541 0.1009 0.104 Uiso 0.67 1 calc R U P B 2
C46' C -1.412(4) 0.715(4) 0.0145(13) 0.109(16) Uiso 0.67 1 d D U P B 2
H46C H -1.3486 0.7672 -0.0047 0.131 Uiso 0.67 1 calc R U P B 2
H46D H -1.3689 0.6611 -0.0036 0.131 Uiso 0.67 1 calc R U P B 2
C47' C -1.566(5) 0.734(4) -0.002(2) 0.21(2) Uiso 0.67 1 d D U P B 2
H47C H -1.6147 0.6752 -0.0005 0.247 Uiso 0.67 1 calc R U P B 2
H47D H -1.5537 0.7661 -0.0450 0.247 Uiso 0.67 1 calc R U P B 2
C48' C -1.667(7) 0.792(5) 0.041(3) 0.24(3) Uiso 0.67 1 d D U P B 2
H48D H -1.7663 0.7940 0.0326 0.353 Uiso 0.67 1 calc R U P B 2
H48E H -1.6279 0.8536 0.0340 0.353 Uiso 0.67 1 calc R U P B 2
H48F H -1.6688 0.7642 0.0837 0.353 Uiso 0.67 1 calc R U P B 2
C49 C 0.237(7) 0.066(5) 0.394(3) 0.117(17) Uiso 0.5 1 d D U P C 1
H49A H 0.1319 0.0821 0.4065 0.140 Uiso 0.5 1 calc R U P C 1
H49B H 0.2434 0.0173 0.3685 0.140 Uiso 0.5 1 calc R U P C 1
C50 C 0.308(5) 0.034(3) 0.452(2) 0.177(17) Uiso 0.5 1 d D U P C 1
H50 H 0.3000 0.0887 0.4725 0.212 Uiso 0.5 1 calc R U P C 1
C51 C 0.478(5) 0.022(4) 0.428(3) 0.19(2) Uiso 0.5 1 d D U P C 1
H51A H 0.5081 0.0592 0.3872 0.226 Uiso 0.5 1 calc R U P C 1
H51B H 0.5325 0.0444 0.4566 0.226 Uiso 0.5 1 calc R U P C 1
C52 C 0.516(6) -0.080(4) 0.425(4) 0.228(19) Uiso 0.5 1 d D U P C 1
H52A H 0.4440 -0.1058 0.4054 0.274 Uiso 0.5 1 calc R U P C 1
H52B H 0.5084 -0.1142 0.4669 0.274 Uiso 0.5 1 calc R U P C 1
C53 C 0.675(7) -0.091(6) 0.387(3) 0.25(2) Uiso 0.5 1 d D U P C 1
H53A H 0.6855 -0.0522 0.3467 0.296 Uiso 0.5 1 calc R U P C 1
H53B H 0.6909 -0.1552 0.3805 0.296 Uiso 0.5 1 calc R U P C 1
C54 C 0.795(8) -0.065(9) 0.422(5) 0.32(4) Uiso 0.5 1 d D U P C 1
H54A H 0.8920 -0.0836 0.4018 0.479 Uiso 0.5 1 calc R U P C 1
H54B H 0.7738 -0.0951 0.4645 0.479 Uiso 0.5 1 calc R U P C 1
H54C H 0.7932 0.0014 0.4207 0.479 Uiso 0.5 1 calc R U P C 1
C55 C 0.200(6) -0.037(5) 0.498(3) 0.19(2) Uiso 0.5 1 d D U P C 1
C56 C 0.281(9) -0.132(4) 0.504(4) 0.28(4) Uiso 0.5 1 d D U P C 1
H56A H 0.2172 -0.1762 0.5337 0.424 Uiso 0.5 1 calc R U P C 1
H56B H 0.3726 -0.1263 0.5181 0.424 Uiso 0.5 1 calc R U P C 1
H56C H 0.3021 -0.1529 0.4642 0.424 Uiso 0.5 1 calc R U P C 1
C49' C 0.289(8) 0.061(4) 0.395(3) 0.126(18) Uiso 0.5 1 d D U P C 2
H49C H 0.2240 0.0819 0.4306 0.151 Uiso 0.5 1 calc R U P C 2
H49D H 0.2200 0.0411 0.3714 0.151 Uiso 0.5 1 calc R U P C 2
C50' C 0.337(6) -0.034(4) 0.427(3) 0.187(16) Uiso 0.5 1 d D U P C 2
H50' H 0.3917 -0.0217 0.4585 0.224 Uiso 0.5 1 calc R U P C 2
C51' C 0.447(8) -0.084(5) 0.381(4) 0.22(2) Uiso 0.5 1 d D U P C 2
H51C H 0.5044 -0.0349 0.3516 0.264 Uiso 0.5 1 calc R U P C 2
H51D H 0.3854 -0.1102 0.3568 0.264 Uiso 0.5 1 calc R U P C 2
C52' C 0.563(8) -0.161(4) 0.395(5) 0.24(2) Uiso 0.5 1 d D U P C 2
H52C H 0.5152 -0.2100 0.4269 0.290 Uiso 0.5 1 calc R U P C 2
H52D H 0.6051 -0.1867 0.3579 0.290 Uiso 0.5 1 calc R U P C 2
C53' C 0.689(9) -0.118(5) 0.419(5) 0.25(2) Uiso 0.5 1 d D U P C 2
H53C H 0.6542 -0.1090 0.4621 0.304 Uiso 0.5 1 calc R U P C 2
H53D H 0.7159 -0.0578 0.3941 0.304 Uiso 0.5 1 calc R U P C 2
C54' C 0.829(8) -0.182(7) 0.415(5) 0.31(4) Uiso 0.5 1 d D U P C 2
H54D H 0.8955 -0.1630 0.4395 0.469 Uiso 0.5 1 calc R U P C 2
H54E H 0.8799 -0.1772 0.3722 0.469 Uiso 0.5 1 calc R U P C 2
H54F H 0.7990 -0.2448 0.4309 0.469 Uiso 0.5 1 calc R U P C 2
C55' C 0.198(9) -0.091(5) 0.462(3) 0.21(2) Uiso 0.5 1 d D U P C 2
C56' C 0.118(10) -0.124(8) 0.414(5) 0.31(5) Uiso 0.5 1 d D U P C 2
H56D H 0.0329 -0.1609 0.4352 0.465 Uiso 0.5 1 calc R U P C 2
H56E H 0.1859 -0.1601 0.3878 0.465 Uiso 0.5 1 calc R U P C 2
H56F H 0.0847 -0.0708 0.3877 0.465 Uiso 0.5 1 calc R U P C 2
C57 C 0.391(8) 0.264(5) 0.387(4) 0.158(19) Uiso 0.5 1 d D U P C 1
H57A H 0.4458 0.2324 0.4178 0.190 Uiso 0.5 1 calc R U P C 1
H57B H 0.4654 0.2989 0.3550 0.190 Uiso 0.5 1 calc R U P C 1
C58 C 0.302(6) 0.338(4) 0.420(3) 0.204(16) Uiso 0.5 1 d D U P C 1
H58 H 0.3130 0.3254 0.4635 0.245 Uiso 0.5 1 calc R U P C 1
C59 C 0.133(6) 0.336(4) 0.420(5) 0.212(17) Uiso 0.5 1 d D U P C 1
H59A H 0.0814 0.3020 0.4590 0.254 Uiso 0.5 1 calc R U P C 1
H59B H 0.1167 0.3051 0.3861 0.254 Uiso 0.5 1 calc R U P C 1
C60 C 0.073(6) 0.437(4) 0.411(4) 0.23(2) Uiso 0.5 1 d D U P C 1
H60A H 0.0609 0.4616 0.4496 0.273 Uiso 0.5 1 calc R U P C 1
H60B H 0.1428 0.4759 0.3792 0.273 Uiso 0.5 1 calc R U P C 1
C61 C -0.080(8) 0.437(6) 0.390(3) 0.25(2) Uiso 0.5 1 d D U P C 1
H61A H -0.0844 0.4893 0.3572 0.305 Uiso 0.5 1 calc R U P C 1
H61B H -0.0899 0.3807 0.3740 0.305 Uiso 0.5 1 calc R U P C 1
C62 C -0.210(7) 0.445(9) 0.446(5) 0.32(4) Uiso 0.5 1 d D U P C 1
H62A H -0.3036 0.4444 0.4321 0.483 Uiso 0.5 1 calc R U P C 1
H62B H -0.2014 0.5020 0.4611 0.483 Uiso 0.5 1 calc R U P C 1
H62C H -0.2055 0.3936 0.4784 0.483 Uiso 0.5 1 calc R U P C 1
C63 C 0.363(7) 0.437(4) 0.394(3) 0.26(3) Uiso 0.5 1 d D U P C 1
C64 C 0.352(13) 0.491(5) 0.449(4) 0.31(4) Uiso 0.5 1 d D U P C 1
H64A H 0.3911 0.5520 0.4335 0.472 Uiso 0.5 1 calc R U P C 1
H64B H 0.4081 0.4590 0.4784 0.472 Uiso 0.5 1 calc R U P C 1
H64C H 0.2485 0.4953 0.4689 0.472 Uiso 0.5 1 calc R U P C 1
C57' C 0.373(8) 0.253(5) 0.404(4) 0.158(19) Uiso 0.5 1 d D U P C 2
H57C H 0.4455 0.2238 0.4279 0.189 Uiso 0.5 1 calc R U P C 2
H57D H 0.4192 0.3083 0.3780 0.189 Uiso 0.5 1 calc R U P C 2
C58' C 0.237(6) 0.283(4) 0.450(3) 0.199(17) Uiso 0.5 1 d D U P C 2
H58' H 0.1790 0.2282 0.4727 0.238 Uiso 0.5 1 calc R U P C 2
C59' C 0.137(6) 0.349(6) 0.413(3) 0.216(17) Uiso 0.5 1 d D U P C 2
H59C H 0.1847 0.4088 0.3991 0.259 Uiso 0.5 1 calc R U P C 2
H59D H 0.1247 0.3237 0.3762 0.259 Uiso 0.5 1 calc R U P C 2
C60' C -0.017(7) 0.359(5) 0.455(3) 0.24(2) Uiso 0.5 1 d D U P C 2
H60C H -0.0202 0.3199 0.4951 0.290 Uiso 0.5 1 calc R U P C 2
H60D H -0.0301 0.4231 0.4625 0.290 Uiso 0.5 1 calc R U P C 2
C61' C -0.145(7) 0.333(6) 0.425(4) 0.27(3) Uiso 0.5 1 d D U P C 2
H61C H -0.1144 0.3445 0.3801 0.330 Uiso 0.5 1 calc R U P C 2
H61D H -0.2318 0.3725 0.4363 0.330 Uiso 0.5 1 calc R U P C 2
C62' C -0.188(11) 0.231(6) 0.447(5) 0.27(4) Uiso 0.5 1 d D U P C 2
H62D H -0.2705 0.2166 0.4292 0.411 Uiso 0.5 1 calc R U P C 2
H62E H -0.2174 0.2195 0.4922 0.411 Uiso 0.5 1 calc R U P C 2
H62F H -0.1040 0.1919 0.4347 0.411 Uiso 0.5 1 calc R U P C 2
C63' C 0.293(7) 0.335(6) 0.496(2) 0.20(2) Uiso 0.5 1 d D U P C 2
C64' C 0.442(9) 0.382(6) 0.463(4) 0.22(3) Uiso 0.5 1 d D U P C 2
H64D H 0.4793 0.4144 0.4914 0.334 Uiso 0.5 1 calc R U P C 2
H64E H 0.4266 0.4248 0.4272 0.334 Uiso 0.5 1 calc R U P C 2
H64F H 0.5136 0.3353 0.4504 0.334 Uiso 0.5 1 calc R U P C 2

loop_
_atom_site_aniso_label
_atom_site_aniso_U_11
_atom_site_aniso_U_22
_atom_site_aniso_U_33
_atom_site_aniso_U_23
_atom_site_aniso_U_13
_atom_site_aniso_U_12
S1 0.022(6) 0.032(7) 0.087(6) -0.021(5) -0.002(5) 0.013(5)
C10 0.044(10) 0.033(11) 0.073(10) -0.019(9) -0.005(9) 0.005(9)
S1' 0.039(11) 0.071(13) 0.078(12) 0.000(11) 0.007(10) 0.029(10)
S2 0.045(5) 0.048(5) 0.090(5) -0.011(4) -0.026(4) 0.008(4)
S3 0.055(5) 0.081(6) 0.072(5) -0.019(4) -0.020(4) 0.020(4)
S4 0.026(4) 0.038(5) 0.066(4) -0.016(3) -0.023(3) 0.007(3)
S5 0.021(4) 0.029(5) 0.075(4) -0.020(3) -0.020(3) 0.009(3)
S6 0.050(5) 0.078(6) 0.082(5) -0.006(4) -0.015(4) 0.022(4)
S7 0.042(5) 0.042(5) 0.103(5) -0.028(4) -0.031(4) 0.015(4)
Si1 0.062(5) 0.105(7) 0.072(5) -0.022(5) -0.018(4) 0.020(5)
F1 0.060(10) 0.120(14) 0.072(9) -0.011(9) -0.021(8) 0.019(9)
F2 0.040(9) 0.114(13) 0.086(10) -0.037(9) -0.019(8) 0.014(9)
N1 0.028(8) 0.046(10) 0.070(9) -0.018(9) -0.022(8) 0.007(8)
N2 0.043(9) 0.044(10) 0.052(8) -0.024(8) -0.018(7) 0.008(8)
N3 0.036(9) 0.061(10) 0.077(9) -0.014(9) -0.021(8) 0.019(9)
N4 0.027(8) 0.045(10) 0.075(9) -0.020(9) -0.025(8) 0.021(8)
C11 0.039(9) 0.030(9) 0.072(9) -0.019(8) -0.014(8) 0.002(8)
C12 0.034(9) 0.033(9) 0.064(8) -0.023(8) -0.016(8) -0.008(8)
C13 0.034(9) 0.028(9) 0.054(8) -0.024(8) -0.015(7) -0.005(8)
C14 0.036(8) 0.032(9) 0.068(8) -0.019(8) -0.025(8) -0.003(8)
C15 0.033(9) 0.032(10) 0.066(9) -0.020(9) -0.011(8) -0.005(8)
C16 0.038(10) 0.058(11) 0.065(10) -0.010(10) -0.016(9) -0.003(10)
C17 0.040(10) 0.060(12) 0.059(10) -0.005(10) -0.010(9) 0.001(10)
C18 0.034(9) 0.044(10) 0.050(8) -0.012(9) -0.013(8) 0.010(9)
C19 0.033(9) 0.038(10) 0.057(8) -0.019(9) -0.009(8) 0.007(9)
C20 0.024(9) 0.035(10) 0.068(9) -0.019(9) -0.010(8) -0.003(8)
C21 0.037(8) 0.050(10) 0.052(8) -0.016(8) -0.013(7) 0.004(8)
C22 0.044(10) 0.061(11) 0.056(9) -0.022(10) -0.014(9) 0.009(10)
C23 0.047(9) 0.070(10) 0.059(8) -0.020(9) -0.018(8) 0.012(9)
C24 0.039(8) 0.047(9) 0.058(8) -0.024(8) -0.026(7) 0.004(8)
C25 0.041(8) 0.039(9) 0.064(8) -0.028(8) -0.009(7) 0.010(8)
C26 0.049(9) 0.064(10) 0.069(8) -0.022(9) -0.015(8) 0.011(8)
C27 0.035(10) 0.050(11) 0.068(10) -0.028(10) -0.016(9) 0.010(9)
C28 0.029(8) 0.033(9) 0.063(9) -0.029(8) -0.022(7) 0.001(8)
C29 0.028(9) 0.044(10) 0.079(9) -0.021(9) -0.031(8) 0.013(8)
C30 0.035(9) 0.045(10) 0.072(9) -0.019(9) -0.027(8) 0.012(9)
C31 0.034(9) 0.040(10) 0.064(9) -0.027(9) -0.023(8) 0.006(9)
C32 0.034(11) 0.050(12) 0.074(11) -0.020(10) -0.024(9) 0.004(10)
C33 0.036(11) 0.058(11) 0.077(10) -0.023(10) -0.022(9) 0.002(10)
C34 0.032(9) 0.041(10) 0.079(9) -0.014(9) -0.031(8) 0.004(8)
C35 0.031(8) 0.027(9) 0.081(9) -0.015(8) -0.022(7) 0.003(8)
C36 0.034(9) 0.030(9) 0.071(8) -0.006(8) -0.022(8) -0.011(8)
C37 0.039(9) 0.032(9) 0.079(9) -0.005(8) -0.026(8) -0.013(8)
C38 0.039(9) 0.018(9) 0.093(9) -0.018(9) -0.034(9) -0.004(8)
C39 0.045(13) 0.017(13) 0.100(14) -0.010(11) -0.034(12) -0.005(11)
S8 0.045(12) 0.070(14) 0.085(14) -0.008(11) -0.028(11) 0.016(11)
S8' 0.032(7) 0.034(9) 0.095(8) -0.011(7) -0.041(6) 0.015(6)

loop_
_atom_type_symbol
_atom_type_description
_atom_type_scat_dispersion_real
_atom_type_scat_dispersion_imag
_atom_type_scat_source
C C 0.0040 0.0020 'XDISP Program in WinGX L.Kissel & R.H.Pratt Acta Cryst A46 170 1990'
H H 0.0000 0.0000 'XDISP Program in WinGX L.Kissel & R.H.Pratt Acta Cryst A46 170 1990'
F F 0.0211 0.0125 'XDISP Program in WinGX L.Kissel & R.H.Pratt Acta Cryst A46 170 1990'
N N 0.0076 0.0040 'XDISP Program in WinGX L.Kissel & R.H.Pratt Acta Cryst A46 170 1990'
S S 0.1431 0.1480 'XDISP Program in WinGX L.Kissel & R.H.Pratt Acta Cryst A46 170 1990'
Si Si 0.0959 0.0850 'XDISP Program in WinGX L.Kissel & R.H.Pratt Acta Cryst A46 170 1990'

loop_
_geom_angle_atom_site_label_1
_geom_angle_atom_site_label_2
_geom_angle_atom_site_label_3
_geom_angle
C2 C1 H1A 109.4
C2 C1 H1B 109.5
H1A C1 H1B 109.5
C2 C1 H1C 109.5
H1A C1 H1C 109.5
H1B C1 H1C 109.5
C1 C2 C3 112(2)
C1 C2 H2A 109.3
C3 C2 H2A 109.2
C1 C2 H2B 109.3
C3 C2 H2B 109.3
H2A C2 H2B 107.9
C4 C3 C2 111(2)
C4 C3 H3A 109.5
C2 C3 H3A 109.5
C4 C3 H3B 109.5
C2 C3 H3B 109.5
H3A C3 H3B 108.1
C3 C4 C5 111.1(19)
C3 C4 H4A 109.4
C5 C4 H4A 109.4
C3 C4 H4B 109.4
C5 C4 H4B 109.4
H4A C4 H4B 108.0
C6 C5 C4 107.6(16)
C6 C5 H5A 110.2
C4 C5 H5A 110.2
C6 C5 H5B 110.2
C4 C5 H5B 110.2
H5A C5 H5B 108.5
C10 S1 C7 93.9(11)
C10 S1 C9 30.6(10)
C7 S1 C9 63.3(12)
C5 C6 C7 112.2(16)
C5 C6 H6A 109.2
C7 C6 H6A 109.2
C5 C6 H6B 109.2
C7 C6 H6B 109.2
H6A C6 H6B 107.9
C8 C7 C6 128(2)
C8 C7 S1 113(2)
C6 C7 S1 118.3(16)
C7 C8 C9 102(3)
C7 C8 H8 128.9
C9 C8 H8 128.9
C10 C9 C8 126(4)
C10 C9 S1 45.2(17)
C8 C9 S1 81(2)
C10 C9 H9 116.8
C8 C9 H9 116.8
S1 C9 H9 162.0
C9' C10 C11 127(3)
C9 C10 C11 129(3)
C9' C10 S1' 109(3)
C11 C10 S1' 123.8(17)
C9 C10 S1 104(2)
C11 C10 S1 126.7(15)
C10 S1' C7' 90.4(14)
C2' C1' H1'1 109.5
C2' C1' H1'2 109.5
H1'1 C1' H1'2 109.5
C2' C1' H1'3 109.5
H1'1 C1' H1'3 109.5
H1'2 C1' H1'3 109.5
C1' C2' C3' 109(2)
C1' C2' H2'1 109.8
C3' C2' H2'1 109.8
C1' C2' H2'2 109.8
C3' C2' H2'2 109.8
H2'1 C2' H2'2 108.2
C2' C3' C4' 108(2)
C2' C3' H3'1 110.2
C4' C3' H3'1 110.2
C2' C3' H3'2 110.2
C4' C3' H3'2 110.2
H3'1 C3' H3'2 108.5
C5' C4' C3' 109(2)
C5' C4' H4'1 109.8
C3' C4' H4'1 109.8
C5' C4' H4'2 109.8
C3' C4' H4'2 109.8
H4'1 C4' H4'2 108.2
C4' C5' C6' 110(2)
C4' C5' H5'1 109.7
C6' C5' H5'1 109.7
C4' C5' H5'2 109.7
C6' C5' H5'2 109.7
H5'1 C5' H5'2 108.2
C7' C6' C5' 111.1(19)
C7' C6' H6'1 109.4
C5' C6' H6'1 109.4
C7' C6' H6'2 109.4
C5' C6' H6'2 109.4
H6'1 C6' H6'2 108.0
C8' C7' C6' 131(3)
C8' C7' S1' 114(2)
C6' C7' S1' 116(2)
C7' C8' C9' 103(3)
C7' C8' H8' 128.6
C9' C8' H8' 128.6
C10 C9' C8' 124(4)
C10 C9' H9' 117.9
C8' C9' H9' 117.9
C11 S2 C14 90.2(12)
N2 S3 N1 101.5(10)
C24 S4 C21 91.1(11)
C25 S5 C28 91.6(11)
N3 S6 N4 98.9(10)
C38 S7 C35 91.7(12)
C49' Si1 C23 109(2)
C49' Si1 C26 119(2)
C23 Si1 C26 89.6(10)
C23 Si1 C57 107(3)
C26 Si1 C57 109(3)
C23 Si1 C49 119(3)
C26 Si1 C49 106.2(17)
C57 Si1 C49 122(4)
C49' Si1 C57' 108(4)
C23 Si1 C57' 115(3)
C26 Si1 C57' 115(3)
C20 N1 S3 109.9(17)
C19 N2 S3 106.8(16)
C30 N3 S6 111.0(16)
C29 N4 S6 109.6(16)
C12 C11 C10 127(2)
C12 C11 S2 115(2)
C10 C11 S2 117.9(17)
C11 C12 C13 113(2)
C11 C12 H12 123.4
C13 C12 H12 123.4
C14 C13 C12 109(2)
C14 C13 H13 125.7
C12 C13 H13 125.7
C13 C14 C15 124(2)
C13 C14 S2 112.6(18)
C15 C14 S2 123.5(19)
C16 C15 C20 113(2)
C16 C15 C14 121(2)
C20 C15 C14 125(2)
C15 C16 F1 124(2)
C15 C16 C17 128(2)
F1 C16 C17 108(2)
C18 C17 C16 118(2)
C18 C17 H17 121.1
C16 C17 H17 121.1
C17 C18 C19 120(2)
C17 C18 C21 119(2)
C19 C18 C21 121(2)
N2 C19 C18 128(2)
N2 C19 C20 114(2)
C18 C19 C20 118(2)
N1 C20 C15 128(2)
N1 C20 C19 108(2)
C15 C20 C19 124(2)
C22 C21 C18 126(2)
C22 C21 S4 111.1(18)
C18 C21 S4 123.3(17)
C21 C22 C23 115(2)
C21 C22 H22 122.4
C23 C22 H22 122.4
C24 C23 C22 106(2)
C24 C23 Si1 112.4(18)
C22 C23 Si1 141.6(19)
C23 C24 C25 112(2)
C23 C24 S4 116.6(19)
C25 C24 S4 131.9(18)
C26 C25 C24 118(2)
C26 C25 S5 112.4(18)
C24 C25 S5 130.0(19)
C25 C26 C27 110(2)
C25 C26 Si1 108.9(18)
C27 C26 Si1 141(2)
C28 C27 C26 115(2)
C28 C27 H27 122.5
C26 C27 H27 122.5
C27 C28 C31 125(2)
C27 C28 S5 111.1(18)
C31 C28 S5 123.9(17)
N4 C29 C34 128(2)
N4 C29 C30 112(2)
C34 C29 C30 120(2)
N3 C30 C31 128(2)
N3 C30 C29 109(2)
C31 C30 C29 123(2)
C32 C31 C30 115(2)
C32 C31 C28 122(2)
C30 C31 C28 122(2)
C31 C32 C33 118(2)
C31 C32 H32 120.9
C33 C32 H32 120.9
C34 C33 F2 117(2)
C34 C33 C32 133(3)
F2 C33 C32 110(2)
C33 C34 C29 110(2)
C33 C34 C35 127(3)
C29 C34 C35 122(2)
C36 C35 C34 129(2)
C36 C35 S7 110.0(18)
C34 C35 S7 120.9(18)
C35 C36 C37 115(2)
C35 C36 H36 122.6
C37 C36 H36 122.6
C38 C37 C36 110(2)
C38 C37 H37 124.9
C36 C37 H37 124.9
C37 C38 C39 127(2)
C37 C38 S7 113(2)
C39 C38 S7 119.5(19)
C40' C39 C38 129(3)
C40 C39 C38 129(3)
C40 C39 S8 107(3)
C38 C39 S8 122.7(17)
C40' C39 S8' 105(2)
C38 C39 S8' 126.1(16)
C39 S8 C42 90.7(14)
C39 C40 C41 124(4)
C39 C40 H40 118.1
C41 C40 H40 118.1
C42 C41 C40 101(3)
C42 C41 H41 129.4
C40 C41 H41 129.4
C41 C42 C43 128(4)
C41 C42 S8 113(3)
C43 C42 S8 114(2)
C42 C43 C44 111.4(19)
C42 C43 H43A 109.3
C44 C43 H43A 109.3
C42 C43 H43B 109.3
C44 C43 H43B 109.3
H43A C43 H43B 108.0
C45 C44 C43 108.2(19)
C45 C44 H44A 110.1
C43 C44 H44A 110.1
C45 C44 H44B 110.1
C43 C44 H44B 110.1
H44A C44 H44B 108.4
C46 C45 C44 113(2)
C46 C45 H45A 109.0
C44 C45 H45A 109.0
C46 C45 H45B 109.0
C44 C45 H45B 109.0
H45A C45 H45B 107.8
C45 C46 C47 110(2)
C45 C46 H46A 109.8
C47 C46 H46A 109.8
C45 C46 H46B 109.7
C47 C46 H46B 109.8
H46A C46 H46B 108.2
C46 C47 C48 110(2)
C46 C47 H47A 109.7
C48 C47 H47A 109.7
C46 C47 H47B 109.7
C48 C47 H47B 109.7
H47A C47 H47B 108.2
C47 C48 H48A 109.5
C47 C48 H48B 109.5
H48A C48 H48B 109.5
C47 C48 H48C 109.5
H48A C48 H48C 109.5
H48B C48 H48C 109.5
C39 S8' C42' 93.4(11)
C39 C40' C41' 125(4)
C39 C40' H40' 117.4
C41' C40' H40' 117.4
C42' C41' C40' 103(3)
C42' C41' H41' 128.5
C40' C41' H41' 128.5
C41' C42' C43' 129(2)
C41' C42' S8' 113(2)
C43' C42' S8' 118.3(16)
C42' C43' C44' 112.0(16)
C42' C43' H43C 109.2
C44' C43' H43C 109.2
C42' C43' H43D 109.2
C44' C43' H43D 109.2
H43C C43' H43D 107.9
C43' C44' C45' 109.3(16)
C43' C44' H44C 109.8
C45' C44' H44C 109.8
C43' C44' H44D 109.8
C45' C44' H44D 109.8
H44C C44' H44D 108.3
C46' C45' C44' 111.2(18)
C46' C45' H45C 109.4
C44' C45' H45C 109.4
C46' C45' H45D 109.4
C44' C45' H45D 109.4
H45C C45' H45D 108.0
C47' C46' C45' 116(2)
C47' C46' H46C 108.3
C45' C46' H46C 108.4
C47' C46' H46D 108.4
C45' C46' H46D 108.4
H46C C46' H46D 107.4
C46' C47' C48' 113(2)
C46' C47' H47C 109.0
C48' C47' H47C 109.0
C46' C47' H47D 109.1
C48' C47' H47D 109.1
H47C C47' H47D 107.8
C47' C48' H48D 109.5
C47' C48' H48E 109.4
H48D C48' H48E 109.5
C47' C48' H48F 109.5
H48D C48' H48F 109.5
H48E C48' H48F 109.5
C50 C49 Si1 107(3)
C50 C49 H49A 110.4
Si1 C49 H49A 110.4
C50 C49 H49B 110.4
Si1 C49 H49B 110.4
H49A C49 H49B 108.6
C49 C50 C51 108(2)
C49 C50 C55 108(2)
C51 C50 C55 127(2)
C49 C50 H50 103.9
C51 C50 H50 103.9
C55 C50 H50 103.9
C52 C51 C50 109.8(18)
C52 C51 H51A 109.7
C50 C51 H51A 109.7
C52 C51 H51B 109.7
C50 C51 H51B 109.7
H51A C51 H51B 108.2
C51 C52 C53 111(2)
C51 C52 H52A 109.4
C53 C52 H52A 109.4
C51 C52 H52B 109.5
C53 C52 H52B 109.5
H52A C52 H52B 108.0
C52 C53 C54 111(2)
C52 C53 H53A 109.4
C54 C53 H53A 109.4
C52 C53 H53B 109.4
C54 C53 H53B 109.4
H53A C53 H53B 108.0
C53 C54 H54A 109.5
C53 C54 H54B 109.5
H54A C54 H54B 109.5
C53 C54 H54C 109.4
H54A C54 H54C 109.5
H54B C54 H54C 109.5
C56 C55 C50 108(2)
C55 C56 H56A 109.5
C55 C56 H56B 109.4
H56A C56 H56B 109.5
C55 C56 H56C 109.5
H56A C56 H56C 109.5
H56B C56 H56C 109.5
C50' C49' Si1 148(5)
C50' C49' H49C 99.8
Si1 C49' H49C 99.8
C50' C49' H49D 99.8
Si1 C49' H49D 99.8
H49C C49' H49D 104.1
C51' C50' C49' 112(2)
C51' C50' C55' 114(5)
C49' C50' C55' 110(2)
C51' C50' H50' 106.6
C49' C50' H50' 106.6
C55' C50' H50' 106.7
C50' C51' C52' 128(6)
C50' C51' H51C 105.2
C52' C51' H51C 105.2
C50' C51' H51D 105.2
C52' C51' H51D 105.2
H51C C51' H51D 105.9
C53' C52' C51' 109(2)
C53' C52' H52C 109.9
C51' C52' H52C 109.9
C53' C52' H52D 109.9
C51' C52' H52D 109.9
H52C C52' H52D 108.3
C52' C53' C54' 111(2)
C52' C53' H53C 109.5
C54' C53' H53C 109.5
C52' C53' H53D 109.5
C54' C53' H53D 109.5
H53C C53' H53D 108.1
C53' C54' H54D 109.5
C53' C54' H54E 109.5
H54D C54' H54E 109.5
C53' C54' H54F 109.5
H54D C54' H54F 109.5
H54E C54' H54F 109.5
C56' C55' C50' 109.4(18)
C55' C56' H56D 109.5
C55' C56' H56E 109.5
H56D C56' H56E 109.5
C55' C56' H56F 109.4
H56D C56' H56F 109.5
H56E C56' H56F 109.5
C58 C57 Si1 135(5)
C58 C57 H57A 103.5
Si1 C57 H57A 103.5
C58 C57 H57B 103.5
Si1 C57 H57B 103.5
H57A C57 H57B 105.3
C57 C58 C59 113(2)
C57 C58 C63 113(2)
C59 C58 C63 110(2)
C57 C58 H58 106.8
C59 C58 H58 106.8
C63 C58 H58 106.8
C58 C59 C60 109(2)
C58 C59 H59A 109.9
C60 C59 H59A 109.9
C58 C59 H59B 109.9
C60 C59 H59B 109.9
H59A C59 H59B 108.3
C61 C60 C59 109(2)
C61 C60 H60A 109.9
C59 C60 H60A 109.9
C61 C60 H60B 109.9
C59 C60 H60B 109.9
H60A C60 H60B 108.3
C62 C61 C60 111(2)
C62 C61 H61A 109.5
C60 C61 H61A 109.5
C62 C61 H61B 109.5
C60 C61 H61B 109.5
H61A C61 H61B 108.1
C61 C62 H62A 109.5
C61 C62 H62B 109.5
H62A C62 H62B 109.5
C61 C62 H62C 109.5
H62A C62 H62C 109.5
H62B C62 H62C 109.5
C58 C63 C64 108(2)
C63 C64 H64A 109.5
C63 C64 H64B 109.5
H64A C64 H64B 109.5
C63 C64 H64C 109.4
H64A C64 H64C 109.5
H64B C64 H64C 109.5
C58' C57' Si1 119(5)
C58' C57' H57C 107.6
Si1 C57' H57C 107.6
C58' C57' H57D 107.6
Si1 C57' H57D 107.6
H57C C57' H57D 107.0
C59' C58' C57' 109(2)
C59' C58' C63' 109(2)
C57' C58' C63' 109(2)
C59' C58' H58' 110.0
C57' C58' H58' 110.0
C63' C58' H58' 110.0
C60' C59' C58' 109(2)
C60' C59' H59C 109.8
C58' C59' H59C 109.9
C60' C59' H59D 109.9
C58' C59' H59D 109.8
H59C C59' H59D 108.3
C61' C60' C59' 112(2)
C61' C60' H60C 109.3
C59' C60' H60C 109.3
C61' C60' H60D 109.3
C59' C60' H60D 109.3
H60C C60' H60D 108.0
C60' C61' C62' 111(2)
C60' C61' H61C 109.4
C62' C61' H61C 109.4
C60' C61' H61D 109.5
C62' C61' H61D 109.4
H61C C61' H61D 108.0
C61' C62' H62D 109.5
C61' C62' H62E 109.5
H62D C62' H62E 109.5
C61' C62' H62F 109.5
H62D C62' H62F 109.5
H62E C62' H62F 109.5
C64' C63' C58' 108(2)
C63' C64' H64D 109.5
C63' C64' H64E 109.5
H64D C64' H64E 109.5
C63' C64' H64F 109.4
H64D C64' H64F 109.5
H64E C64' H64F 109.5

loop_
_geom_bond_atom_site_label_1
_geom_bond_atom_site_label_2
_geom_bond_distance
C1 C2 1.563(17)
C1 H1A 0.9800
C1 H1B 0.9800
C1 H1C 0.9800
C2 C3 1.571(16)
C2 H2A 0.9900
C2 H2B 0.9900
C3 C4 1.564(16)
C3 H3A 0.9900
C3 H3B 0.9900
C4 C5 1.585(16)
C4 H4A 0.9900
C4 H4B 0.9900
C5 C6 1.569(15)
C5 H5A 0.9900
C5 H5B 0.9900
S1 C10 1.686(19)
S1 C7 1.70(2)
S1 C9 2.30(3)
C6 C7 1.578(14)
C6 H6A 0.9900
C6 H6B 0.9900
C7 C8 1.32(3)
C8 C9 1.45(4)
C8 H8 0.9500
C9 C10 1.21(3)
C9 H9 0.9500
C10 C9' 1.19(4)
C10 C11 1.48(3)
C10 S1' 1.66(2)
S1' C7' 1.73(3)
C1' C2' 1.576(17)
C1' H1'1 0.9800
C1' H1'2 0.9800
C1' H1'3 0.9800
C2' C3' 1.576(17)
C2' H2'1 0.9900
C2' H2'2 0.9900
C3' C4' 1.577(17)
C3' H3'1 0.9900
C3' H3'2 0.9900
C4' C5' 1.569(17)
C4' H4'1 0.9900
C4' H4'2 0.9900
C5' C6' 1.574(17)
C5' H5'1 0.9900
C5' H5'2 0.9900
C6' C7' 1.568(15)
C6' H6'1 0.9900
C6' H6'2 0.9900
C7' C8' 1.32(3)
C8' C9' 1.42(5)
C8' H8' 0.9500
C9' H9' 0.9500
S2 C11 1.67(2)
S2 C14 1.69(2)
S3 N2 1.567(18)
S3 N1 1.598(17)
S4 C24 1.65(2)
S4 C21 1.68(2)
S5 C25 1.72(2)
S5 C28 1.73(2)
S6 N3 1.610(18)
S6 N4 1.620(18)
S7 C38 1.68(2)
S7 C35 1.71(2)
Si1 C49' 1.81(6)
Si1 C23 1.84(3)
Si1 C26 1.87(2)
Si1 C57 1.87(8)
Si1 C49 1.90(7)
Si1 C57' 1.95(7)
F1 C16 1.38(2)
F2 C33 1.38(3)
N1 C20 1.31(2)
N2 C19 1.31(2)
N3 C30 1.34(3)
N4 C29 1.32(3)
C11 C12 1.26(3)
C12 C13 1.44(3)
C12 H12 0.9500
C13 C14 1.38(3)
C13 H13 0.9500
C14 C15 1.48(3)
C15 C16 1.33(3)
C15 C20 1.40(3)
C16 C17 1.49(3)
C17 C18 1.36(3)
C17 H17 0.9500
C18 C19 1.40(3)
C18 C21 1.51(3)
C19 C20 1.52(3)
C21 C22 1.38(3)
C22 C23 1.40(3)
C22 H22 0.9500
C23 C24 1.40(3)
C24 C25 1.46(3)
C25 C26 1.38(3)
C26 C27 1.44(3)
C27 C28 1.33(3)
C27 H27 0.9500
C28 C31 1.45(3)
C29 C34 1.41(3)
C29 C30 1.53(3)
C30 C31 1.40(3)
C31 C32 1.34(3)
C32 C33 1.46(3)
C32 H32 0.9500
C33 C34 1.31(3)
C34 C35 1.46(3)
C35 C36 1.37(3)
C36 C37 1.39(3)
C36 H36 0.9500
C37 C38 1.37(3)
C37 H37 0.9500
C38 C39 1.45(3)
C39 C40' 1.20(3)
C39 C40 1.21(4)
C39 S8 1.66(2)
C39 S8' 1.688(19)
S8 C42 1.74(3)
C40 C41 1.43(5)
C40 H40 0.9500
C41 C42 1.32(3)
C41 H41 0.9500
C42 C43 1.570(15)
C43 C44 1.578(17)
C43 H43A 0.9900
C43 H43B 0.9900
C44 C45 1.569(17)
C44 H44A 0.9900
C44 H44B 0.9900
C45 C46 1.567(17)
C45 H45A 0.9900
C45 H45B 0.9900
C46 C47 1.574(17)
C46 H46A 0.9900
C46 H46B 0.9900
C47 C48 1.575(17)
C47 H47A 0.9900
C47 H47B 0.9900
C48 H48A 0.9800
C48 H48B 0.9800
C48 H48C 0.9800
S8' C42' 1.69(2)
C40' C41' 1.45(4)
C40' H40' 0.9500
C41' C42' 1.32(3)
C41' H41' 0.9500
C42' C43' 1.572(14)
C43' C44' 1.572(16)
C43' H43C 0.9900
C43' H43D 0.9900
C44' C45' 1.589(16)
C44' H44C 0.9900
C44' H44D 0.9900
C45' C46' 1.558(16)
C45' H45C 0.9900
C45' H45D 0.9900
C46' C47' 1.554(16)
C46' H46C 0.9900
C46' H46D 0.9900
C47' C48' 1.561(17)
C47' H47C 0.9900
C47' H47D 0.9900
C48' H48D 0.9800
C48' H48E 0.9800
C48' H48F 0.9800
C49 C50 1.572(17)
C49 H49A 0.9900
C49 H49B 0.9900
C50 C51 1.578(17)
C50 C55 1.586(17)
C50 H50 1.0000
C51 C52 1.566(17)
C51 H51A 0.9900
C51 H51B 0.9900
C52 C53 1.573(17)
C52 H52A 0.9900
C52 H52B 0.9900
C53 C54 1.575(17)
C53 H53A 0.9900
C53 H53B 0.9900
C54 H54A 0.9800
C54 H54B 0.9800
C54 H54C 0.9800
C55 C56 1.576(17)
C56 H56A 0.9800
C56 H56B 0.9800
C56 H56C 0.9800
C49' C50' 1.567(17)
C49' H49C 0.9900
C49' H49D 0.9900
C50' C51' 1.566(17)
C50' C55' 1.578(17)
C50' H50' 1.0000
C51' C52' 1.583(17)
C51' H51C 0.9900
C51' H51D 0.9900
C52' C53' 1.574(17)
C52' H52C 0.9900
C52' H52D 0.9900
C53' C54' 1.576(17)
C53' H53C 0.9900
C53' H53D 0.9900
C54' H54D 0.9800
C54' H54E 0.9800
C54' H54F 0.9800
C55' C56' 1.575(17)
C56' H56D 0.9800
C56' H56E 0.9800
C56' H56F 0.9800
C57 C58 1.558(17)
C57 H57A 0.9900
C57 H57B 0.9900
C58 C59 1.567(17)
C58 C63 1.569(17)
C58 H58 1.0000
C59 C60 1.582(17)
C59 H59A 0.9900
C59 H59B 0.9900
C60 C61 1.574(17)
C60 H60A 0.9900
C60 H60B 0.9900
C61 C62 1.574(17)
C61 H61A 0.9900
C61 H61B 0.9900
C62 H62A 0.9800
C62 H62B 0.9800
C62 H62C 0.9800
C63 C64 1.579(17)
C64 H64A 0.9800
C64 H64B 0.9800
C64 H64C 0.9800
C57' C58' 1.579(17)
C57' H57C 0.9900
C57' H57D 0.9900
C58' C59' 1.575(17)
C58' C63' 1.583(17)
C58' H58' 1.0000
C59' C60' 1.573(17)
C59' H59C 0.9900
C59' H59D 0.9900
C60' C61' 1.571(17)
C60' H60C 0.9900
C60' H60D 0.9900
C61' C62' 1.575(17)
C61' H61C 0.9900
C61' H61D 0.9900
C62' H62D 0.9800
C62' H62E 0.9800
C62' H62F 0.9800
C63' C64' 1.571(17)
C64' H64D 0.9800
C64' H64E 0.9800
C64' H64F 0.9800
